data_1560952
loop_
_publ_author_name
'Cramer, Alisha J.'
'Cole, Jacqueline M.'

_publ_section_title
;
 Host-guest prospects of neodymium and gadolinium ultraphosphate
 frameworks for nuclear waste storage: Multi-temperature topological
 analysis of nanoporous cages in RP5O14
;
_journal_name_full 'Journal of Solid State Chemistry'
_journal_page_first 250
_journal_page_last 257
_journal_paper_doi 10.1016/j.jssc.2018.07.020
_journal_volume 266
_journal_year 2018
_chemical_formula_sum 'Nd O14 P5'
_chemical_formula_weight 523.09
_space_group_IT_number 14
_space_group_name_Hall '-P 2ybc'
_space_group_name_H-M_alt 'P 1 21/c 1'
_symmetry_cell_setting monoclinic
_symmetry_space_group_name_H-M 'P 1 21/c 1'
_atom_sites_solution_hydrogens none
_atom_sites_solution_primary direct
_atom_sites_solution_secondary difmap
_audit_creation_method SHELXL-97
_cell_angle_alpha 90.00
_cell_angle_beta 90.595(7)
_cell_angle_gamma 90.00
_cell_formula_units_Z 4
_cell_length_a 8.764(4)
_cell_length_b 8.990(4)
_cell_length_c 13.034(6)
_cell_measurement_reflns_used 512
_cell_measurement_temperature 240(2)
_cell_measurement_theta_max 28.28
_cell_measurement_theta_min 2.0
_cell_volume 1026.9(8)
_computing_cell_refinement
;
Rigaku CrystalClear-SM Expert 2.0
;
_computing_data_collection 'Rigaku CrystalClear-SM Expert 2.0'
_computing_data_reduction
;
Rigaku CrystalClear-SM Expert 2.0
;
_computing_molecular_graphics
;
SHELXTL-PLUS (Sheldrick, 1995)
;
_computing_publication_material 'SHELXL-97 (Sheldrick, 1997)'
_computing_structure_refinement 'SHELXL-97 (Sheldrick, 1997)'
_computing_structure_solution 'SHELXS-97 (Sheldrick, 1990)'
_diffrn_ambient_temperature 240(2)
_diffrn_measured_fraction_theta_full 0.912
_diffrn_measured_fraction_theta_max 0.912
_diffrn_measurement_device_type 'Rigaku Saturn 724+ CCD'
_diffrn_measurement_method '\w scans'
_diffrn_radiation_monochromator graphite
_diffrn_radiation_source 'fine-focus sealed tube'
_diffrn_radiation_type MoK\a
_diffrn_radiation_wavelength 0.71073
_diffrn_reflns_av_R_equivalents 0.0951
_diffrn_reflns_av_sigmaI/netI 0.0719
_diffrn_reflns_limit_h_max 8
_diffrn_reflns_limit_h_min -11
_diffrn_reflns_limit_k_max 11
_diffrn_reflns_limit_k_min -11
_diffrn_reflns_limit_l_max 14
_diffrn_reflns_limit_l_min -17
_diffrn_reflns_number 3830
_diffrn_reflns_theta_full 28.28
_diffrn_reflns_theta_max 28.28
_diffrn_reflns_theta_min 1.56
_diffrn_standards_decay_% 0
_diffrn_standards_interval_count 0
_diffrn_standards_interval_time 0
_diffrn_standards_number 0
_exptl_absorpt_coefficient_mu 5.922
_exptl_absorpt_correction_T_max 0.743
_exptl_absorpt_correction_T_min 0.317
_exptl_absorpt_correction_type empirical
_exptl_absorpt_process_details
;
T. Higashi, ABSCOR, empirical absorption correction
;
_exptl_crystal_colour purple
_exptl_crystal_density_diffrn 3.383
_exptl_crystal_density_method 'not measured'
_exptl_crystal_description plate
_exptl_crystal_F_000 988
_exptl_crystal_size_max 0.2
_exptl_crystal_size_mid 0.2
_exptl_crystal_size_min 0.05
_refine_diff_density_max 2.905
_refine_diff_density_min -2.971
_refine_diff_density_rms 0.385
_refine_ls_extinction_coef 0.0058(11)
_refine_ls_extinction_expression Fc^*^=kFc[1+0.001xFc^2^\l^3^/sin(2\q)]^-1/4^
_refine_ls_extinction_method SHELXL
_refine_ls_goodness_of_fit_ref 1.063
_refine_ls_hydrogen_treatment none
_refine_ls_matrix_type full
_refine_ls_number_parameters 183
_refine_ls_number_reflns 2326
_refine_ls_number_restraints 0
_refine_ls_restrained_S_all 1.063
_refine_ls_R_factor_all 0.0527
_refine_ls_R_factor_gt 0.0523
_refine_ls_shift/su_max 0.000
_refine_ls_shift/su_mean 0.000
_refine_ls_structure_factor_coef Fsqd
_refine_ls_weighting_details 'calc w=1/[\s^2^(Fo^2^)+(0.1033P)^2^+5.2656P] where P=(Fo^2^+2Fc^2^)/3'
_refine_ls_weighting_scheme calc
_refine_ls_wR_factor_gt 0.1448
_refine_ls_wR_factor_ref 0.1455
_reflns_number_gt 2285
_reflns_number_total 2326
_reflns_threshold_expression >2sigma(I)
_cod_data_source_file nd_013_240a.cif
_cod_data_source_block nd_013_240a
_cod_original_cell_volume 1027.0(8)
_cod_original_sg_symbol_H-M P2(1)/c
_cod_database_code 1560952

loop_
_symmetry_equiv_pos_as_xyz
'x, y, z'
'-x, y+1/2, -z+1/2'
'-x, -y, -z'
'x, -y-1/2, z-1/2'

loop_
_atom_site_label
_atom_site_type_symbol
_atom_site_fract_x
_atom_site_fract_y
_atom_site_fract_z
_atom_site_U_iso_or_equiv
_atom_site_adp_type
_atom_site_occupancy
_atom_site_symmetry_multiplicity
_atom_site_calc_flag
_atom_site_refinement_flags
_atom_site_disorder_assembly
_atom_site_disorder_group
Nd1 Nd 0.27724(3) 0.19051(3) 0.99866(2) 0.0084(2) Uani 1 1 d . . .
P1 P 0.24549(17) 0.54816(17) 0.83527(11) 0.0083(3) Uani 1 1 d . . .
P2 P 0.22548(19) 0.55183(17) 1.16328(12) 0.0087(3) Uani 1 1 d . . .
P3 P 0.31331(19) 0.75375(17) 1.00033(11) 0.0092(3) Uani 1 1 d . . .
P4 P -0.00712(17) 0.50248(16) 1.32554(11) 0.0089(3) Uani 1 1 d . . .
P5 P 0.50870(18) 0.00639(18) 1.20496(11) 0.0092(3) Uani 1 1 d . . .
O1 O 0.2055(6) 0.6851(5) 1.0880(4) 0.0130(10) Uani 1 1 d . . .
O2 O 0.2226(6) 0.6915(4) 0.9000(4) 0.0116(10) Uani 1 1 d . . .
O3 O 0.2898(6) -0.0850(6) 1.0015(3) 0.0186(11) Uani 1 1 d . . .
O4 O 0.2304(6) 0.4062(5) 1.1162(4) 0.0155(9) Uani 1 1 d . . .
O5 O 0.2200(6) 0.4098(6) 0.8894(4) 0.0164(9) Uani 1 1 d . . .
O6 O 0.5326(5) 0.3140(4) 0.9932(4) 0.0109(9) Uani 1 1 d . . .
O7 O 0.0898(6) 0.5821(5) 1.2366(3) 0.0132(9) Uani 1 1 d . . .
O8 O 0.4164(5) 0.1189(5) 1.1506(4) 0.0158(9) Uani 1 1 d . . .
O9 O 0.1342(5) 0.5807(5) 0.7428(3) 0.0128(8) Uani 1 1 d . . .
O10 O 0.4083(5) 0.5696(5) 0.7930(4) 0.0149(9) Uani 1 1 d . . .
O11 O 0.4134(6) 0.1147(5) 0.8481(3) 0.0164(9) Uani 1 1 d . . .
O12 O 0.0834(5) 0.1152(5) 0.8754(4) 0.0159(9) Uani 1 1 d . . .
O13 O 0.3710(5) 0.5986(5) 1.2259(3) 0.0141(9) Uani 1 1 d . . .
O14 O 0.0779(5) 0.1226(5) 1.1149(4) 0.0146(9) Uani 1 1 d . . .

loop_
_atom_site_aniso_label
_atom_site_aniso_U_11
_atom_site_aniso_U_22
_atom_site_aniso_U_33
_atom_site_aniso_U_23
_atom_site_aniso_U_13
_atom_site_aniso_U_12
Nd1 0.0117(3) 0.0071(3) 0.0063(3) 0.00021(8) 0.00068(15) -0.00011(9)
P1 0.0125(7) 0.0071(7) 0.0053(7) -0.0001(5) 0.0014(5) -0.0007(5)
P2 0.0122(7) 0.0070(7) 0.0070(7) 0.0000(5) 0.0015(5) -0.0003(5)
P3 0.0144(7) 0.0068(7) 0.0064(7) -0.0002(5) 0.0011(5) 0.0000(6)
P4 0.0111(6) 0.0086(7) 0.0071(7) 0.0000(5) -0.0005(5) -0.0009(5)
P5 0.0110(6) 0.0097(7) 0.0068(7) 0.0002(5) 0.0006(5) 0.0010(5)
O1 0.014(2) 0.015(2) 0.010(2) 0.0050(14) 0.0029(18) 0.0060(15)
O2 0.015(2) 0.011(2) 0.009(2) -0.0022(13) -0.0031(18) 0.0019(14)
O3 0.026(3) 0.008(2) 0.022(3) -0.0012(16) 0.001(2) 0.0043(17)
O4 0.021(2) 0.013(2) 0.013(2) -0.0020(16) 0.0007(17) -0.0009(18)
O5 0.019(2) 0.012(2) 0.018(2) 0.0054(17) -0.0031(17) -0.0061(17)
O6 0.014(2) 0.011(2) 0.008(2) 0.0007(13) 0.0020(18) -0.0006(14)
O7 0.020(2) 0.0088(19) 0.011(2) 0.0030(15) 0.0068(16) -0.0005(16)
O8 0.018(2) 0.018(2) 0.011(2) 0.0027(16) -0.0022(16) 0.0012(18)
O9 0.014(2) 0.011(2) 0.013(2) 0.0043(16) -0.0065(16) -0.0028(16)
O10 0.011(2) 0.019(2) 0.015(2) -0.0055(17) 0.0038(16) -0.0020(17)
O11 0.023(2) 0.015(2) 0.011(2) -0.0012(16) 0.0014(17) 0.0003(18)
O12 0.019(2) 0.011(2) 0.017(2) -0.0035(16) -0.0057(17) -0.0022(17)
O13 0.016(2) 0.011(2) 0.016(2) 0.0033(16) -0.0016(17) -0.0004(16)
O14 0.015(2) 0.015(2) 0.014(2) 0.0017(16) 0.0064(16) -0.0020(17)

loop_
_atom_type_symbol
_atom_type_description
_atom_type_scat_dispersion_real
_atom_type_scat_dispersion_imag
_atom_type_scat_source
O O 0.0106 0.0060 'International Tables Vol C Tables 4.2.6.8 and 6.1.1.4'
P P 0.1023 0.0942 'International Tables Vol C Tables 4.2.6.8 and 6.1.1.4'
Nd Nd -0.1943 3.0179 'International Tables Vol C Tables 4.2.6.8 and 6.1.1.4'

loop_
_geom_angle_atom_site_label_1
_geom_angle_atom_site_label_2
_geom_angle_atom_site_label_3
_geom_angle
_geom_angle_site_symmetry_1
_geom_angle_site_symmetry_3
O8 Nd1 O14 77.21(17) . .
O8 Nd1 O11 110.15(17) . .
O14 Nd1 O11 144.32(17) . .
O8 Nd1 O12 144.90(17) . .
O14 Nd1 O12 80.65(17) . .
O11 Nd1 O12 74.36(17) . .
O8 Nd1 O3 72.42(16) . .
O14 Nd1 O3 76.66(16) . .
O11 Nd1 O3 72.96(16) . .
O12 Nd1 O3 76.20(16) . .
O8 Nd1 O5 141.63(17) . .
O14 Nd1 O5 114.81(17) . .
O11 Nd1 O5 81.73(17) . .
O12 Nd1 O5 72.85(16) . .
O3 Nd1 O5 144.23(16) . .
O8 Nd1 O6 72.28(16) . .
O14 Nd1 O6 141.97(15) . .
O11 Nd1 O6 69.57(16) . .
O12 Nd1 O6 136.65(16) . .
O3 Nd1 O6 113.86(16) . .
O5 Nd1 O6 78.84(15) . .
O8 Nd1 O4 77.79(16) . .
O14 Nd1 O4 71.73(16) . .
O11 Nd1 O4 143.43(16) . .
O12 Nd1 O4 120.20(16) . .
O3 Nd1 O4 140.41(15) . .
O5 Nd1 O4 72.70(19) . .
O6 Nd1 O4 80.00(15) . .
O5 P1 O10 115.3(3) . .
O5 P1 O2 115.2(3) . .
O10 P1 O2 102.4(3) . .
O5 P1 O9 115.8(3) . .
O10 P1 O9 105.8(3) . .
O2 P1 O9 100.3(3) . .
O4 P2 O7 116.4(3) . .
O4 P2 O1 115.6(3) . .
O7 P2 O1 99.8(3) . .
O4 P2 O13 115.9(3) . .
O7 P2 O13 104.8(3) . .
O1 P2 O13 102.0(3) . .
O3 P3 O6 122.3(3) 1_565 3_667
O3 P3 O1 106.7(3) 1_565 .
O6 P3 O1 110.0(3) 3_667 .
O3 P3 O2 106.4(3) 1_565 .
O6 P3 O2 110.0(3) 3_667 .
O1 P3 O2 98.8(3) . .
O12 P4 O14 121.6(3) 4_566 2_557
O12 P4 O9 106.2(3) 4_566 3_567
O14 P4 O9 110.0(3) 2_557 3_567
O12 P4 O7 110.6(3) 4_566 .
O14 P4 O7 106.4(3) 2_557 .
O9 P4 O7 100.1(3) 3_567 .
O11 P5 O8 122.7(3) 3_657 .
O11 P5 O10 106.4(3) 3_657 4_566
O8 P5 O10 109.5(3) . 4_566
O11 P5 O13 110.0(3) 3_657 2_647
O8 P5 O13 105.6(3) . 2_647
O10 P5 O13 100.3(3) 4_566 2_647
P2 O1 P3 132.7(3) . .
P1 O2 P3 131.2(3) . .
P3 O3 Nd1 174.2(3) 1_545 .
P2 O4 Nd1 164.7(3) . .
P1 O5 Nd1 158.6(3) . .
P3 O6 Nd1 129.1(2) 3_667 .
P2 O7 P4 140.8(3) . .
P5 O8 Nd1 148.5(3) . .
P1 O9 P4 139.6(3) . 3_567
P1 O10 P5 135.7(3) . 4_565
P5 O11 Nd1 146.6(3) 3_657 .
P4 O12 Nd1 150.0(3) 4_565 .
P2 O13 P5 132.8(3) . 2_657
P4 O14 Nd1 146.3(3) 2_547 .

loop_
_geom_bond_atom_site_label_1
_geom_bond_atom_site_label_2
_geom_bond_distance
_geom_bond_site_symmetry_2
Nd1 O8 2.403(5) .
Nd1 O14 2.403(5) .
Nd1 O11 2.406(5) .
Nd1 O12 2.423(5) .
Nd1 O3 2.479(6) .
Nd1 O5 2.480(5) .
Nd1 O6 2.500(5) .
Nd1 O4 2.508(5) .
P1 O5 1.449(5) .
P1 O10 1.547(5) .
P1 O2 1.554(5) .
P1 O9 1.570(4) .
P2 O4 1.447(5) .
P2 O7 1.557(5) .
P2 O1 1.557(5) .
P2 O13 1.564(5) .
P3 O3 1.465(5) 1_565
P3 O6 1.483(5) 3_667
P3 O1 1.613(5) .
P3 O2 1.623(5) .
P4 O12 1.470(5) 4_566
P4 O14 1.471(5) 2_557
P4 O9 1.604(5) 3_567
P4 O7 1.613(5) .
P5 O11 1.463(5) 3_657
P5 O8 1.472(5) .
P5 O10 1.606(5) 4_566
P5 O13 1.610(5) 2_647
O3 P3 1.465(5) 1_545
O6 P3 1.483(5) 3_667
O9 P4 1.604(5) 3_567
O10 P5 1.606(5) 4_565
O11 P5 1.463(5) 3_657
O12 P4 1.470(5) 4_565
O13 P5 1.610(5) 2_657
O14 P4 1.471(5) 2_547

_cod_database_fobs_code 1560952
